data_1547600
loop_
_publ_author_name
'Liu, Yang'
'Xu, Jiancong'
'Zhang, Jinling'
'Xu, Xiaohua'
'Jin, Zhong'

_publ_section_title
;
 Intramolecular Direct C-H Arylation via a Metallocenic Radical Pathway:
 Stereospecific Approach to Planar-Chiral Ferrocenes.
;
_journal_issue 20
_journal_name_full 'Organic letters'
_journal_page_first 5709
_journal_page_last 5712
_journal_paper_doi 10.1021/acs.orglett.7b02995
_journal_volume 19
_journal_year 2017
_chemical_formula_sum 'C18 H13 Fe N O3'
_chemical_formula_weight 347.14
_chemical_name_systematic
; 
 ? 
;
_space_group_IT_number 14
_symmetry_cell_setting monoclinic
_symmetry_space_group_name_Hall '-P 2ybc'
_symmetry_space_group_name_H-M 'P 1 21/c 1'
_atom_sites_solution_hydrogens geom
_atom_sites_solution_primary direct
_atom_sites_solution_secondary difmap
_audit_creation_method SHELXL-97
_cell_angle_alpha 90.00
_cell_angle_beta 99.914(9)
_cell_angle_gamma 90.00
_cell_formula_units_Z 4
_cell_length_a 6.067(4)
_cell_length_b 13.753(10)
_cell_length_c 17.502(12)
_cell_measurement_reflns_used 3357
_cell_measurement_temperature 133(2)
_cell_measurement_theta_max 27.5
_cell_measurement_theta_min 3.2
_cell_volume 1438.6(17)
_computing_cell_refinement 'CrystalClear-SM Expert 2.1 b42'
_computing_data_collection 'CrystalClear-SM Expert 2.1 b42 (Rigaku, 2015)'
_computing_data_reduction 'CrystalClear-SM Expert 2.1 b42'
_computing_molecular_graphics 'CrystalStructure 4.1'
_computing_publication_material 'CrystalStructure 4.1 (Rigaku, 2014)'
_computing_structure_refinement 'SHELXL-97 (Sheldrick, 1997)'
_computing_structure_solution 'SHELXS-97 (Sheldrick, 1990)'
_diffrn_ambient_temperature 133(2)
_diffrn_detector_area_resol_mean 5.814
_diffrn_measured_fraction_theta_full 0.989
_diffrn_measured_fraction_theta_max 0.989
_diffrn_measurement_device_type 'Rigaku XtaLAB P200'
_diffrn_measurement_method '\w and \f scans'
_diffrn_radiation_monochromator multilayer
_diffrn_radiation_source 'rotating anode'
_diffrn_radiation_type MoK\a
_diffrn_radiation_wavelength 0.71073
_diffrn_reflns_av_R_equivalents 0.0180
_diffrn_reflns_av_sigmaI/netI 0.0148
_diffrn_reflns_limit_h_max 7
_diffrn_reflns_limit_h_min -7
_diffrn_reflns_limit_k_max 17
_diffrn_reflns_limit_k_min -17
_diffrn_reflns_limit_l_max 22
_diffrn_reflns_limit_l_min -17
_diffrn_reflns_number 10787
_diffrn_reflns_theta_full 27.47
_diffrn_reflns_theta_max 27.47
_diffrn_reflns_theta_min 3.19
_diffrn_standards_decay_% 0
_diffrn_standards_interval_count 0
_diffrn_standards_interval_time 0
_diffrn_standards_number 0
_exptl_absorpt_coefficient_mu 1.063
_exptl_absorpt_correction_T_max 0.8831
_exptl_absorpt_correction_T_min 0.8156
_exptl_absorpt_correction_type multi-scan
_exptl_absorpt_process_details 'REQAB (Rigaku, 1998)'
_exptl_crystal_colour Colorless
_exptl_crystal_density_diffrn 1.603
_exptl_crystal_density_method 'not measured'
_exptl_crystal_description Prism
_exptl_crystal_F_000 712
_exptl_crystal_size_max 0.20
_exptl_crystal_size_mid 0.18
_exptl_crystal_size_min 0.12
_refine_diff_density_max 0.482
_refine_diff_density_min -0.216
_refine_diff_density_rms 0.054
_refine_ls_extinction_method none
_refine_ls_goodness_of_fit_ref 1.058
_refine_ls_hydrogen_treatment constr
_refine_ls_matrix_type full
_refine_ls_number_parameters 208
_refine_ls_number_reflns 3262
_refine_ls_number_restraints 0
_refine_ls_restrained_S_all 1.058
_refine_ls_R_factor_all 0.0291
_refine_ls_R_factor_gt 0.0263
_refine_ls_shift/su_max 0.001
_refine_ls_shift/su_mean 0.000
_refine_ls_structure_factor_coef Fsqd
_refine_ls_weighting_details 'calc w=1/[\s^2^(Fo^2^)+(0.0430P)^2^+0.5648P] where P=(Fo^2^+2Fc^2^)/3'
_refine_ls_weighting_scheme calc
_refine_ls_wR_factor_gt 0.0736
_refine_ls_wR_factor_ref 0.0754
_reflns_number_gt 2998
_reflns_number_total 3262
_reflns_threshold_expression >2sigma(I)
_cod_data_source_file ol7b02995_si_004.cif
_cod_data_source_block shelx
_cod_depositor_comments
;
The following automatic conversions were performed:

'_symmetry_cell_setting' value 'Monoclinic' changed to 'monoclinic'
according to
/home/data/users/saulius/crontab/automatic-downloads/rss-feeds/ACS/lib/dictionaries/cif_core.dic
dictionary named 'cif_core.dic' version 2.4.2 from 2011-04-26.

'_exptl_absorpt_correction_type' value 'MULTI-SCAN' changed to
'multi-scan' according to
/home/data/users/saulius/crontab/automatic-downloads/rss-feeds/ACS/lib/dictionaries/cif_core.dic
dictionary named 'cif_core.dic' version 2.4.2 from 2011-04-26.

'_refine_ls_hydrogen_treatment' value 'CONSTR' changed to 'constr'
according to
/home/data/users/saulius/crontab/automatic-downloads/rss-feeds/ACS/lib/dictionaries/cif_core.dic
dictionary named 'cif_core.dic' version 2.4.2 from 2011-04-26.

Automatic conversion script
Id: cif_fix_values 4973 2017-02-22 13:04:09Z antanas 

 Adding full bibliography for 1547599--1547601.cif.
;
_cod_original_cell_volume 1438.7(18)
_cod_original_sg_symbol_H-M P2(1)/c
_cod_database_code 1547600

loop_
_symmetry_equiv_pos_as_xyz
'x, y, z'
'-x, y+1/2, -z+1/2'
'-x, -y, -z'
'x, -y-1/2, z-1/2'

loop_
_atom_site_label
_atom_site_type_symbol
_atom_site_fract_x
_atom_site_fract_y
_atom_site_fract_z
_atom_site_U_iso_or_equiv
_atom_site_adp_type
_atom_site_occupancy
_atom_site_symmetry_multiplicity
_atom_site_calc_flag
_atom_site_refinement_flags
Fe1 Fe 1.12620(3) 0.106887(14) 0.312171(11) 0.02068(8) Uani 1 1 d .
O1 O 0.61707(18) 0.02873(8) 0.16982(7) 0.0285(2) Uani 1 1 d .
O2 O 0.2437(2) -0.24441(9) 0.01982(9) 0.0493(4) Uani 1 1 d .
O3 O 0.5300(3) -0.24956(10) -0.05231(8) 0.0482(4) Uani 1 1 d .
N1 N 0.8993(2) 0.02323(9) 0.10184(7) 0.0208(2) Uani 1 1 d .
C1 C 1.1285(3) -0.04030(11) 0.32537(10) 0.0334(4) Uani 1 1 d .
H1 H 1.0534 -0.0858 0.2891 0.040 Uiso 1 1 calc R
C2 C 1.3495(3) -0.00559(12) 0.32812(9) 0.0310(3) Uani 1 1 d .
H2 H 1.4490 -0.0240 0.2943 0.037 Uiso 1 1 calc R
C3 C 1.3960(3) 0.06140(12) 0.39026(9) 0.0308(3) Uani 1 1 d .
H3 H 1.5323 0.0959 0.4052 0.037 Uiso 1 1 calc R
C4 C 1.2050(3) 0.06820(13) 0.42642(9) 0.0331(4) Uani 1 1 d .
H4 H 1.1906 0.1079 0.4697 0.040 Uiso 1 1 calc R
C5 C 1.0386(3) 0.00498(13) 0.38636(10) 0.0350(4) Uani 1 1 d .
H5 H 0.8933 -0.0052 0.3982 0.042 Uiso 1 1 calc R
C6 C 1.1516(2) 0.17212(11) 0.20891(9) 0.0250(3) Uani 1 1 d .
H6 H 1.2473 0.1530 0.1740 0.030 Uiso 1 1 calc R
C7 C 1.2024(3) 0.23982(11) 0.27072(10) 0.0322(4) Uani 1 1 d .
H7 H 1.3390 0.2746 0.2840 0.039 Uiso 1 1 calc R
C8 C 1.0158(3) 0.24704(11) 0.30935(10) 0.0338(4) Uani 1 1 d .
H8 H 1.0068 0.2870 0.3530 0.041 Uiso 1 1 calc R
C9 C 0.8447(3) 0.18434(11) 0.27170(9) 0.0270(3) Uani 1 1 d .
H9 H 0.7014 0.1749 0.2854 0.032 Uiso 1 1 calc R
C10 C 0.9287(2) 0.13809(10) 0.20919(8) 0.0211(3) Uani 1 1 d .
C11 C 0.8154(2) 0.06386(10) 0.15855(8) 0.0222(3) Uani 1 1 d .
C12 C 0.7431(2) -0.04724(10) 0.07237(8) 0.0218(3) Uani 1 1 d .
C13 C 0.7482(3) -0.11351(11) 0.01241(9) 0.0306(3) Uani 1 1 d .
H13 H 0.8651 -0.1158 -0.0173 0.037 Uiso 1 1 calc R
C14 C 0.5679(3) -0.17495(11) 0.00068(9) 0.0305(3) Uani 1 1 d .
C15 C 0.3950(3) -0.17134(11) 0.04367(10) 0.0312(3) Uani 1 1 d .
C16 C 0.3856(3) -0.10558(11) 0.10191(11) 0.0322(4) Uani 1 1 d .
H16 H 0.2663 -0.1026 0.1306 0.039 Uiso 1 1 calc R
C17 C 0.5697(2) -0.04370(10) 0.11441(8) 0.0222(3) Uani 1 1 d .
C18 C 0.3133(4) -0.28631(13) -0.04703(11) 0.0458(5) Uani 1 1 d .
H18A H 0.3185 -0.3580 -0.0423 0.055 Uiso 1 1 calc R
H18B H 0.2059 -0.2691 -0.0943 0.055 Uiso 1 1 calc R

loop_
_atom_site_aniso_label
_atom_site_aniso_U_11
_atom_site_aniso_U_22
_atom_site_aniso_U_33
_atom_site_aniso_U_23
_atom_site_aniso_U_13
_atom_site_aniso_U_12
Fe1 0.02398(13) 0.01796(12) 0.01822(12) -0.00086(7) -0.00164(8) 0.00359(7)
O1 0.0257(5) 0.0268(5) 0.0332(6) -0.0038(4) 0.0055(4) -0.0016(4)
O2 0.0455(8) 0.0305(6) 0.0676(10) -0.0109(6) -0.0024(7) -0.0164(6)
O3 0.0712(10) 0.0350(7) 0.0364(7) -0.0144(5) 0.0037(6) -0.0134(6)
N1 0.0219(6) 0.0238(6) 0.0164(5) -0.0015(4) 0.0028(4) -0.0053(5)
C1 0.0466(10) 0.0189(7) 0.0298(8) 0.0041(6) -0.0075(7) 0.0026(6)
C2 0.0376(9) 0.0291(8) 0.0264(7) 0.0051(6) 0.0056(6) 0.0144(7)
C3 0.0287(8) 0.0341(8) 0.0259(8) 0.0047(6) -0.0051(6) 0.0049(6)
C4 0.0431(9) 0.0366(9) 0.0187(7) 0.0021(6) 0.0028(6) 0.0106(7)
C5 0.0311(8) 0.0375(9) 0.0360(9) 0.0154(7) 0.0044(7) 0.0056(7)
C6 0.0237(7) 0.0230(7) 0.0265(7) 0.0059(6) -0.0010(5) -0.0021(5)
C7 0.0327(8) 0.0184(7) 0.0401(9) 0.0029(6) -0.0088(7) -0.0032(6)
C8 0.0428(10) 0.0195(7) 0.0337(8) -0.0063(6) -0.0087(7) 0.0097(6)
C9 0.0286(8) 0.0249(7) 0.0260(7) 0.0005(6) 0.0002(6) 0.0086(6)
C10 0.0222(7) 0.0188(6) 0.0204(6) 0.0023(5) -0.0018(5) 0.0008(5)
C11 0.0242(7) 0.0190(6) 0.0210(7) 0.0041(5) -0.0027(5) 0.0007(5)
C12 0.0251(7) 0.0209(6) 0.0179(6) 0.0034(5) -0.0004(5) -0.0021(5)
C13 0.0412(9) 0.0310(8) 0.0205(7) -0.0004(6) 0.0078(6) -0.0042(7)
C14 0.0463(9) 0.0206(7) 0.0211(7) 0.0001(5) -0.0038(6) -0.0017(6)
C15 0.0300(8) 0.0198(7) 0.0395(9) 0.0019(6) -0.0060(6) -0.0051(6)
C16 0.0246(8) 0.0250(8) 0.0468(10) -0.0014(6) 0.0054(7) -0.0029(6)
C17 0.0224(7) 0.0181(6) 0.0250(7) 0.0014(5) 0.0007(5) 0.0011(5)
C18 0.0652(13) 0.0248(8) 0.0373(10) 0.0022(7) -0.0197(9) -0.0104(8)

loop_
_atom_type_symbol
_atom_type_description
_atom_type_scat_dispersion_real
_atom_type_scat_dispersion_imag
_atom_type_scat_source
C C 0.0033 0.0016 'International Tables Vol C Tables 4.2.6.8 and 6.1.1.4'
H H 0.0000 0.0000 'International Tables Vol C Tables 4.2.6.8 and 6.1.1.4'
N N 0.0061 0.0033 'International Tables Vol C Tables 4.2.6.8 and 6.1.1.4'
O O 0.0106 0.0060 'International Tables Vol C Tables 4.2.6.8 and 6.1.1.4'
Fe Fe 0.3463 0.8444 'International Tables Vol C Tables 4.2.6.8 and 6.1.1.4'

loop_
_geom_angle_atom_site_label_1
_geom_angle_atom_site_label_2
_geom_angle_atom_site_label_3
_geom_angle
C10 Fe1 C9 41.28(6)
C10 Fe1 C1 107.58(6)
C9 Fe1 C1 123.28(7)
C10 Fe1 C8 68.75(6)
C9 Fe1 C8 40.86(7)
C1 Fe1 C8 159.75(8)
C10 Fe1 C3 160.27(7)
C9 Fe1 C3 157.22(7)
C1 Fe1 C3 68.33(7)
C8 Fe1 C3 121.88(7)
C10 Fe1 C5 122.06(7)
C9 Fe1 C5 106.61(8)
C1 Fe1 C5 40.84(8)
C8 Fe1 C5 122.95(8)
C3 Fe1 C5 68.33(8)
C10 Fe1 C2 123.86(7)
C9 Fe1 C2 160.26(7)
C1 Fe1 C2 40.62(8)
C8 Fe1 C2 157.88(7)
C3 Fe1 C2 40.56(7)
C5 Fe1 C2 68.45(8)
C10 Fe1 C4 157.78(7)
C9 Fe1 C4 121.19(7)
C1 Fe1 C4 68.57(7)
C8 Fe1 C4 106.88(7)
C3 Fe1 C4 40.55(7)
C5 Fe1 C4 40.74(8)
C2 Fe1 C4 68.38(7)
C10 Fe1 C6 41.11(7)
C9 Fe1 C6 69.47(7)
C1 Fe1 C6 122.37(7)
C8 Fe1 C6 68.81(7)
C3 Fe1 C6 123.48(7)
C5 Fe1 C6 158.35(7)
C2 Fe1 C6 107.66(7)
C4 Fe1 C6 159.54(7)
C10 Fe1 C7 68.41(6)
C9 Fe1 C7 68.70(8)
C1 Fe1 C7 158.31(8)
C8 Fe1 C7 40.62(8)
C3 Fe1 C7 107.85(7)
C5 Fe1 C7 159.53(8)
C2 Fe1 C7 122.61(8)
C4 Fe1 C7 123.33(7)
C6 Fe1 C7 40.58(6)
C11 O1 C17 103.84(12)
C15 O2 C18 105.44(15)
C14 O3 C18 105.65(15)
C11 N1 C12 104.39(12)
C2 C1 C5 108.05(15)
C2 C1 Fe1 69.94(9)
C5 C1 Fe1 69.77(10)
C2 C1 H1 126.0
C5 C1 H1 126.0
Fe1 C1 H1 125.9
C3 C2 C1 107.92(15)
C3 C2 Fe1 69.65(9)
C1 C2 Fe1 69.44(10)
C3 C2 H2 126.0
C1 C2 H2 126.0
Fe1 C2 H2 126.4
C4 C3 C2 108.42(15)
C4 C3 Fe1 69.83(10)
C2 C3 Fe1 69.79(9)
C4 C3 H3 125.8
C2 C3 H3 125.8
Fe1 C3 H3 126.2
C3 C4 C5 107.80(15)
C3 C4 Fe1 69.62(10)
C5 C4 Fe1 69.54(10)
C3 C4 H4 126.1
C5 C4 H4 126.1
Fe1 C4 H4 126.3
C4 C5 C1 107.81(16)
C4 C5 Fe1 69.72(10)
C1 C5 Fe1 69.39(10)
C4 C5 H5 126.1
C1 C5 H5 126.1
Fe1 C5 H5 126.4
C7 C6 C10 107.05(14)
C7 C6 Fe1 69.78(10)
C10 C6 Fe1 68.85(8)
C7 C6 H6 126.5
C10 C6 H6 126.5
Fe1 C6 H6 126.5
C8 C7 C6 108.80(14)
C8 C7 Fe1 69.29(9)
C6 C7 Fe1 69.64(10)
C8 C7 H7 125.6
C6 C7 H7 125.6
Fe1 C7 H7 127.1
C7 C8 C9 108.41(15)
C7 C8 Fe1 70.10(9)
C9 C8 Fe1 69.41(9)
C7 C8 H8 125.8
C9 C8 H8 125.8
Fe1 C8 H8 126.3
C8 C9 C10 107.20(15)
C8 C9 Fe1 69.73(10)
C10 C9 Fe1 69.25(9)
C8 C9 H9 126.4
C10 C9 H9 126.4
Fe1 C9 H9 126.2
C6 C10 C9 108.53(13)
C6 C10 C11 125.33(14)
C9 C10 C11 125.97(14)
C6 C10 Fe1 70.04(9)
C9 C10 Fe1 69.47(9)
C11 C10 Fe1 122.71(11)
N1 C11 O1 115.53(13)
N1 C11 C10 123.89(14)
O1 C11 C10 120.51(14)
C17 C12 N1 108.04(13)
C17 C12 C13 122.69(14)
N1 C12 C13 129.26(14)
C14 C13 C12 113.31(15)
C14 C13 H13 123.3
C12 C13 H13 123.3
C13 C14 O3 126.71(17)
C13 C14 C15 123.60(15)
O3 C14 C15 109.67(15)
C16 C15 O2 126.57(17)
C16 C15 C14 123.82(15)
O2 C15 C14 109.59(15)
C15 C16 C17 112.66(16)
C15 C16 H16 123.7
C17 C16 H16 123.7
C12 C17 O1 108.19(13)
C12 C17 C16 123.90(14)
O1 C17 C16 127.89(14)
O3 C18 O2 108.38(13)
O3 C18 H18A 110.0
O2 C18 H18A 110.0
O3 C18 H18B 110.0
O2 C18 H18B 110.0
H18A C18 H18B 108.4

loop_
_geom_bond_atom_site_label_1
_geom_bond_atom_site_label_2
_geom_bond_distance
Fe1 C10 2.0312(17)
Fe1 C9 2.0341(18)
Fe1 C1 2.037(2)
Fe1 C8 2.038(2)
Fe1 C3 2.0419(18)
Fe1 C5 2.0422(19)
Fe1 C2 2.0437(18)
Fe1 C4 2.045(2)
Fe1 C6 2.0471(19)
Fe1 C7 2.0490(19)
O1 C11 1.342(2)
O1 C17 1.3853(19)
O2 C15 1.377(2)
O2 C18 1.432(3)
O3 C14 1.376(2)
O3 C18 1.426(3)
N1 C11 1.315(2)
N1 C12 1.3908(19)
C1 C2 1.417(3)
C1 C5 1.423(3)
C1 H1 0.9500
C2 C3 1.416(2)
C2 H2 0.9500
C3 C4 1.416(3)
C3 H3 0.9500
C4 C5 1.422(3)
C4 H4 0.9500
C5 H5 0.9500
C6 C7 1.420(2)
C6 C10 1.432(2)
C6 H6 0.9500
C7 C8 1.419(3)
C7 H7 0.9500
C8 C9 1.422(2)
C8 H8 0.9500
C9 C10 1.433(2)
C9 H9 0.9500
C10 C11 1.446(2)
C12 C17 1.385(2)
C12 C13 1.394(2)
C13 C14 1.369(2)
C13 H13 0.9500
C14 C15 1.393(3)
C15 C16 1.371(2)
C16 C17 1.391(2)
C16 H16 0.9500
C18 H18A 0.9900
C18 H18B 0.9900

loop_
_geom_torsion_atom_site_label_1
_geom_torsion_atom_site_label_2
_geom_torsion_atom_site_label_3
_geom_torsion_atom_site_label_4
_geom_torsion
C10 Fe1 C1 C2 121.89(10)
C9 Fe1 C1 C2 164.59(9)
C8 Fe1 C1 C2 -161.98(17)
C3 Fe1 C1 C2 -37.60(10)
C5 Fe1 C1 C2 -119.09(14)
C4 Fe1 C1 C2 -81.34(10)
C6 Fe1 C1 C2 79.20(11)
C7 Fe1 C1 C2 46.3(2)
C10 Fe1 C1 C5 -119.01(11)
C9 Fe1 C1 C5 -76.32(12)
C8 Fe1 C1 C5 -42.9(2)
C3 Fe1 C1 C5 81.49(12)
C2 Fe1 C1 C5 119.09(14)
C4 Fe1 C1 C5 37.75(11)
C6 Fe1 C1 C5 -161.71(10)
C7 Fe1 C1 C5 165.36(16)
C5 C1 C2 C3 -0.36(17)
Fe1 C1 C2 C3 59.23(11)
C5 C1 C2 Fe1 -59.59(11)
C10 Fe1 C2 C3 163.61(9)
C9 Fe1 C2 C3 -160.45(18)
C1 Fe1 C2 C3 -119.31(14)
C8 Fe1 C2 C3 44.2(2)
C5 Fe1 C2 C3 -81.41(12)
C4 Fe1 C2 C3 -37.45(11)
C6 Fe1 C2 C3 121.22(11)
C7 Fe1 C2 C3 79.17(12)
C10 Fe1 C2 C1 -77.08(11)
C9 Fe1 C2 C1 -41.1(2)
C8 Fe1 C2 C1 163.48(17)
C3 Fe1 C2 C1 119.31(14)
C5 Fe1 C2 C1 37.90(10)
C4 Fe1 C2 C1 81.87(11)
C6 Fe1 C2 C1 -119.46(10)
C7 Fe1 C2 C1 -161.52(10)
C1 C2 C3 C4 0.25(18)
Fe1 C2 C3 C4 59.35(12)
C1 C2 C3 Fe1 -59.10(11)
C10 Fe1 C3 C4 -163.57(17)
C9 Fe1 C3 C4 43.4(2)
C1 Fe1 C3 C4 -81.94(11)
C8 Fe1 C3 C4 78.40(13)
C5 Fe1 C3 C4 -37.84(11)
C2 Fe1 C3 C4 -119.59(15)
C6 Fe1 C3 C4 162.72(10)
C7 Fe1 C3 C4 120.77(11)
C10 Fe1 C3 C2 -44.0(2)
C9 Fe1 C3 C2 163.02(16)
C1 Fe1 C3 C2 37.65(11)
C8 Fe1 C3 C2 -162.01(11)
C5 Fe1 C3 C2 81.75(12)
C4 Fe1 C3 C2 119.59(15)
C6 Fe1 C3 C2 -77.69(12)
C7 Fe1 C3 C2 -119.64(11)
C2 C3 C4 C5 -0.05(18)
Fe1 C3 C4 C5 59.27(12)
C2 C3 C4 Fe1 -59.32(11)
C10 Fe1 C4 C3 165.38(15)
C9 Fe1 C4 C3 -161.88(10)
C1 Fe1 C4 C3 81.29(11)
C8 Fe1 C4 C3 -119.63(11)
C5 Fe1 C4 C3 119.12(15)
C2 Fe1 C4 C3 37.47(10)
C6 Fe1 C4 C3 -45.1(2)
C7 Fe1 C4 C3 -78.20(12)
C10 Fe1 C4 C5 46.3(2)
C9 Fe1 C4 C5 79.00(12)
C1 Fe1 C4 C5 -37.84(11)
C8 Fe1 C4 C5 121.25(12)
C3 Fe1 C4 C5 -119.12(15)
C2 Fe1 C4 C5 -81.66(12)
C6 Fe1 C4 C5 -164.26(17)
C7 Fe1 C4 C5 162.67(10)
C3 C4 C5 C1 -0.18(18)
Fe1 C4 C5 C1 59.15(11)
C3 C4 C5 Fe1 -59.33(12)
C2 C1 C5 C4 0.33(18)
Fe1 C1 C5 C4 -59.36(11)
C2 C1 C5 Fe1 59.69(11)
C10 Fe1 C5 C4 -161.19(9)
C9 Fe1 C5 C4 -118.80(11)
C1 Fe1 C5 C4 119.16(15)
C8 Fe1 C5 C4 -77.14(12)
C3 Fe1 C5 C4 37.67(10)
C2 Fe1 C5 C4 81.45(11)
C6 Fe1 C5 C4 165.10(16)
C7 Fe1 C5 C4 -45.3(2)
C10 Fe1 C5 C1 79.64(12)
C9 Fe1 C5 C1 122.04(10)
C8 Fe1 C5 C1 163.69(9)
C3 Fe1 C5 C1 -81.50(11)
C2 Fe1 C5 C1 -37.71(10)
C4 Fe1 C5 C1 -119.16(15)
C6 Fe1 C5 C1 45.9(2)
C7 Fe1 C5 C1 -164.51(17)
C10 Fe1 C6 C7 118.52(13)
C9 Fe1 C6 C7 80.84(11)
C1 Fe1 C6 C7 -162.01(10)
C8 Fe1 C6 C7 36.98(10)
C3 Fe1 C6 C7 -78.03(11)
C5 Fe1 C6 C7 164.19(17)
C2 Fe1 C6 C7 -119.85(11)
C4 Fe1 C6 C7 -44.5(2)
C9 Fe1 C6 C10 -37.68(9)
C1 Fe1 C6 C10 79.47(11)
C8 Fe1 C6 C10 -81.55(10)
C3 Fe1 C6 C10 163.45(9)
C5 Fe1 C6 C10 45.7(2)
C2 Fe1 C6 C10 121.63(10)
C4 Fe1 C6 C10 -163.02(17)
C7 Fe1 C6 C10 -118.52(13)
C10 C6 C7 C8 0.65(17)
Fe1 C6 C7 C8 -58.34(11)
C10 C6 C7 Fe1 58.99(10)
C10 Fe1 C7 C8 82.11(11)
C9 Fe1 C7 C8 37.60(10)
C1 Fe1 C7 C8 165.42(16)
C3 Fe1 C7 C8 -118.48(11)
C5 Fe1 C7 C8 -42.8(2)
C2 Fe1 C7 C8 -160.62(10)
C4 Fe1 C7 C8 -76.53(12)
C6 Fe1 C7 C8 120.52(14)
C10 Fe1 C7 C6 -38.41(9)
C9 Fe1 C7 C6 -82.92(10)
C1 Fe1 C7 C6 44.9(2)
C8 Fe1 C7 C6 -120.52(14)
C3 Fe1 C7 C6 121.00(10)
C5 Fe1 C7 C6 -163.30(17)
C2 Fe1 C7 C6 78.86(11)
C4 Fe1 C7 C6 162.95(9)
C6 C7 C8 C9 -0.46(18)
Fe1 C7 C8 C9 -59.02(11)
C6 C7 C8 Fe1 58.56(11)
C10 Fe1 C8 C7 -81.19(11)
C9 Fe1 C8 C7 -119.66(15)
C1 Fe1 C8 C7 -164.42(17)
C3 Fe1 C8 C7 80.17(12)
C5 Fe1 C8 C7 163.55(10)
C2 Fe1 C8 C7 47.9(2)
C4 Fe1 C8 C7 121.88(11)
C6 Fe1 C8 C7 -36.94(9)
C10 Fe1 C8 C9 38.47(9)
C1 Fe1 C8 C9 -44.8(2)
C3 Fe1 C8 C9 -160.17(10)
C5 Fe1 C8 C9 -76.78(13)
C2 Fe1 C8 C9 167.58(16)
C4 Fe1 C8 C9 -118.46(11)
C6 Fe1 C8 C9 82.72(11)
C7 Fe1 C8 C9 119.66(15)
C7 C8 C9 C10 0.09(17)
Fe1 C8 C9 C10 -59.36(10)
C7 C8 C9 Fe1 59.44(11)
C10 Fe1 C9 C8 -118.50(14)
C1 Fe1 C9 C8 163.05(11)
C3 Fe1 C9 C8 48.1(2)
C5 Fe1 C9 C8 121.52(12)
C2 Fe1 C9 C8 -166.13(18)
C4 Fe1 C9 C8 79.57(13)
C6 Fe1 C9 C8 -80.96(11)
C7 Fe1 C9 C8 -37.39(11)
C1 Fe1 C9 C10 -78.45(11)
C8 Fe1 C9 C10 118.50(14)
C3 Fe1 C9 C10 166.57(16)
C5 Fe1 C9 C10 -119.99(10)
C2 Fe1 C9 C10 -47.6(2)
C4 Fe1 C9 C10 -161.94(9)
C6 Fe1 C9 C10 37.53(9)
C7 Fe1 C9 C10 81.11(10)
C7 C6 C10 C9 -0.60(16)
Fe1 C6 C10 C9 58.99(11)
C7 C6 C10 C11 -176.16(13)
Fe1 C6 C10 C11 -116.57(15)
C7 C6 C10 Fe1 -59.58(11)
C8 C9 C10 C6 0.32(16)
Fe1 C9 C10 C6 -59.34(11)
C8 C9 C10 C11 175.84(14)
Fe1 C9 C10 C11 116.18(15)
C8 C9 C10 Fe1 59.66(11)
C9 Fe1 C10 C6 119.80(13)
C1 Fe1 C10 C6 -119.42(10)
C8 Fe1 C10 C6 81.71(11)
C3 Fe1 C10 C6 -44.7(2)
C5 Fe1 C10 C6 -161.86(10)
C2 Fe1 C10 C6 -77.69(11)
C4 Fe1 C10 C6 164.34(16)
C7 Fe1 C10 C6 37.93(9)
C1 Fe1 C10 C9 120.77(10)
C8 Fe1 C10 C9 -38.09(10)
C3 Fe1 C10 C9 -164.55(18)
C5 Fe1 C10 C9 78.34(12)
C2 Fe1 C10 C9 162.51(10)
C4 Fe1 C10 C9 44.5(2)
C6 Fe1 C10 C9 -119.80(13)
C7 Fe1 C10 C9 -81.87(11)
C9 Fe1 C10 C11 -120.33(17)
C1 Fe1 C10 C11 0.45(15)
C8 Fe1 C10 C11 -158.42(15)
C3 Fe1 C10 C11 75.1(2)
C5 Fe1 C10 C11 -41.99(15)
C2 Fe1 C10 C11 42.18(16)
C4 Fe1 C10 C11 -75.8(2)
C6 Fe1 C10 C11 119.87(16)
C7 Fe1 C10 C11 157.80(15)
C12 N1 C11 O1 -0.73(16)
C12 N1 C11 C10 176.24(13)
C17 O1 C11 N1 0.78(16)
C17 O1 C11 C10 -176.30(13)
C6 C10 C11 N1 -5.1(2)
C9 C10 C11 N1 -179.88(13)
Fe1 C10 C11 N1 -92.68(16)
C6 C10 C11 O1 171.75(13)
C9 C10 C11 O1 -3.1(2)
Fe1 C10 C11 O1 84.15(16)
C11 N1 C12 C17 0.37(15)
C11 N1 C12 C13 -178.71(15)
C17 C12 C13 C14 -1.1(2)
N1 C12 C13 C14 177.86(14)
C12 C13 C14 O3 -177.83(15)
C12 C13 C14 C15 0.6(2)
C18 O3 C14 C13 -175.14(16)
C18 O3 C14 C15 6.25(18)
C18 O2 C15 C16 174.27(17)
C18 O2 C15 C14 -7.40(18)
C13 C14 C15 C16 0.5(3)
O3 C14 C15 C16 179.15(15)
C13 C14 C15 O2 -177.90(15)
O3 C14 C15 O2 0.76(19)
O2 C15 C16 C17 177.09(15)
C14 C15 C16 C17 -1.0(2)
N1 C12 C17 O1 0.08(16)
C13 C12 C17 O1 179.23(13)
N1 C12 C17 C16 -178.58(14)
C13 C12 C17 C16 0.6(2)
C11 O1 C17 C12 -0.48(15)
C11 O1 C17 C16 178.10(15)
C15 C16 C17 C12 0.5(2)
C15 C16 C17 O1 -177.87(14)
C14 O3 C18 O2 -10.81(18)
C15 O2 C18 O3 11.25(18)
